data_4305249
loop_
_publ_author_name
'Emerson D. Genuis'
'Joel A. Kelly'
'Malay Patel'
'Robert McDonald'
'Michael J. Ferguson'
'Grace Greidanus-Strom'

_publ_contact_author_address
; Department of Chemistry
  University of Alberta
  Edmonton, Alberta T6G 2G2
  Canada
;
_publ_contact_author_email grace.strom@kingsu.ca
_publ_contact_author_name 'Dr. Grace Greidanus-Strom'
_publ_contact_author_phone 1(780)4653500
_publ_section_title
;
Coordination Polymers from the Self-Assembly of Silver(I) Salts and Two
Nonlinear Aliphatic Dinitrile Ligands, cis-1,3-Cyclopentanedicarbonitrile
and cis-1,3-Bis(cyanomethyl)cyclopentane: Synthesis, Structures, and
Photoluminescent Properties
;
_journal_name_full 'Inorganic Chemistry'
_journal_page_first 6184
_journal_page_last 6194
_journal_paper_doi 10.1021/ic800069f
_journal_volume 47
_journal_year 2008
_chemical_absolute_configuration ad
_chemical_formula_moiety 'C18 H24 Ag N4, F6 P'
_chemical_formula_sum 'C18 H24 Ag F6 N4 P'
_chemical_formula_weight 549.25
_chemical_name_systematic
;
 ?
;
_space_group_IT_number 5
_symmetry_cell_setting monoclinic
_symmetry_space_group_name_Hall 'C 2y'
_symmetry_space_group_name_H-M 'C 1 2 1'
_atom_sites_solution_hydrogens geom
_atom_sites_solution_primary direct
_atom_sites_solution_secondary difmap
_audit_creation_method SHELXL-97
_cell_angle_alpha 90.00
_cell_angle_beta 100.484(2)
_cell_angle_gamma 90.00
_cell_formula_units_Z 2
_cell_length_a 15.889(2)
_cell_length_b 6.2597(8)
_cell_length_c 11.0006(14)
_cell_measurement_reflns_used 3529
_cell_measurement_temperature 193(2)
_cell_measurement_theta_max 26.38
_cell_measurement_theta_min 2.61
_cell_volume 1075.9(2)
_computing_cell_refinement 'Bruker SAINT (Bruker, 1997)'
_computing_data_collection 'Bruker SMART (Bruker, 1997)'
_computing_data_reduction 'Bruker SAINT (Bruker, 1997)'
_computing_molecular_graphics 'Bruker SHELXTL (Bruker, 1997)'
_computing_publication_material 'Bruker SHELXTL (Bruker, 1997)'
_computing_structure_refinement 'SHELXL-97 (Sheldrick, 1997)'
_computing_structure_solution 'SHELXS-97 (Sheldrick, 1990)'
_diffrn_ambient_temperature 193(2)
_diffrn_detector_area_resol_mean 8.192
_diffrn_measured_fraction_theta_full 0.998
_diffrn_measured_fraction_theta_max 0.998
_diffrn_measurement_device_type 'Bruker PLATFORM diffractometer/SMART 1000 CCD area detector'
_diffrn_measurement_method '\w scans'
_diffrn_radiation_monochromator graphite
_diffrn_radiation_source 'fine-focus sealed tube'
_diffrn_radiation_type MoK\a
_diffrn_radiation_wavelength 0.71073
_diffrn_reflns_av_R_equivalents 0.0236
_diffrn_reflns_av_sigmaI/netI 0.0356
_diffrn_reflns_limit_h_max 18
_diffrn_reflns_limit_h_min -19
_diffrn_reflns_limit_k_max 7
_diffrn_reflns_limit_k_min -7
_diffrn_reflns_limit_l_max 13
_diffrn_reflns_limit_l_min -11
_diffrn_reflns_number 3131
_diffrn_reflns_theta_full 26.42
_diffrn_reflns_theta_max 26.42
_diffrn_reflns_theta_min 1.88
_diffrn_standards_decay_% 0
_diffrn_standards_interval_time 0
_diffrn_standards_number 0
_exptl_absorpt_coefficient_mu 1.074
_exptl_absorpt_correction_T_max 0.8138
_exptl_absorpt_correction_T_min 0.5998
_exptl_absorpt_correction_type multi-scan
_exptl_absorpt_process_details 'SADABS (Sheldrick, 1996)'
_exptl_crystal_colour colourless
_exptl_crystal_density_diffrn 1.696
_exptl_crystal_density_method 'not measured'
_exptl_crystal_description block
_exptl_crystal_F_000 552
_exptl_crystal_size_max 0.53
_exptl_crystal_size_mid 0.30
_exptl_crystal_size_min 0.20
_refine_diff_density_max 0.566
_refine_diff_density_min -0.563
_refine_diff_density_rms 0.071
_refine_ls_abs_structure_details 'Flack H D (1983), Acta Cryst. A39, 876-881. 955 Friedel pairs'
_refine_ls_abs_structure_Flack 0.06(3)
_refine_ls_extinction_method none
_refine_ls_goodness_of_fit_ref 1.083
_refine_ls_hydrogen_treatment constr
_refine_ls_matrix_type full
_refine_ls_number_parameters 233
_refine_ls_number_reflns 2161
_refine_ls_number_restraints 39
_refine_ls_restrained_S_all 1.084
_refine_ls_R_factor_all 0.0297
_refine_ls_R_factor_gt 0.0295
_refine_ls_shift/su_max 0.000
_refine_ls_shift/su_mean 0.000
_refine_ls_structure_factor_coef Fsqd
_refine_ls_weighting_details 'calc w=1/[\s^2^(Fo^2^)+(0.0583P)^2^+0.1487P] where P=(Fo^2^+2Fc^2^)/3'
_refine_ls_weighting_scheme calc
_refine_ls_wR_factor_gt 0.0796
_refine_ls_wR_factor_ref 0.0798
_reflns_number_gt 2152
_reflns_number_total 2161
_reflns_threshold_expression I>2\s(I)
_cod_data_source_file ic800069f-file001_5.cif
_cod_data_source_block 7b
_cod_depositor_comments
;
The following automatic conversions were performed:
'_symmetry_cell_setting' value 'Monoclinic' changed to 'monoclinic'
according to '/home/saulius/struct/CIF-dictionaries/cif_core.dic'
dictionary named 'cif_core.dic' version 2.4.1 from 2010-06-29.

Automatic conversion script
Id: cif_fix_enum 1527 2010-12-29 10:47:43Z saulius 
;
_cod_original_cell_volume 1075.8(2)
_cod_original_sg_symbol_H-M 'C 2'
_cod_database_code 4305249

loop_
_symmetry_equiv_pos_as_xyz
'x, y, z'
'-x, y, -z'
'x+1/2, y+1/2, z'
'-x+1/2, y+1/2, -z'

loop_
_atom_site_label
_atom_site_type_symbol
_atom_site_fract_x
_atom_site_fract_y
_atom_site_fract_z
_atom_site_U_iso_or_equiv
_atom_site_adp_type
_atom_site_occupancy
_atom_site_symmetry_multiplicity
_atom_site_calc_flag
_atom_site_refinement_flags
_atom_site_disorder_assembly
_atom_site_disorder_group
Ag Ag 0.0000 0.3921(2) 0.0000 0.04890(12) Uani 1 2 d S . .
N1 N 0.07452(19) 0.1589(6) 0.1408(3) 0.0489(6) Uani 1 1 d . A .
N2 N 0.4335(2) -0.8742(6) 0.1095(3) 0.0589(8) Uani 1 1 d D . .
C1 C 0.10279(19) 0.0398(6) 0.2141(3) 0.0403(6) Uani 1 1 d . . .
C2A C 0.1451(4) -0.118(2) 0.3010(9) 0.0443(8) Uani 0.70 1 d PD A 1
H2AA H 0.1031 -0.1850 0.3453 0.053 Uiso 0.70 1 calc PR A 1
H2AB H 0.1898 -0.0480 0.3626 0.053 Uiso 0.70 1 calc PR A 1
C3A C 0.1857(3) -0.2885(8) 0.2289(5) 0.0359(13) Uani 0.70 1 d PD A 1
H3A H 0.1388 -0.3630 0.1716 0.043 Uiso 0.70 1 calc PR A 1
C4A C 0.2389(3) -0.4579(8) 0.3104(5) 0.0412(9) Uani 0.70 1 d PD A 1
H4AA H 0.2771 -0.3916 0.3816 0.049 Uiso 0.70 1 calc PR A 1
H4AB H 0.2018 -0.5643 0.3412 0.049 Uiso 0.70 1 calc PR A 1
C5A C 0.2900(3) -0.5587(8) 0.2206(5) 0.0365(17) Uani 0.70 1 d PD A 1
H5A H 0.2518 -0.6564 0.1634 0.044 Uiso 0.70 1 calc PR A 1
C6A C 0.3151(3) -0.3674(9) 0.1462(5) 0.0529(12) Uani 0.70 1 d PD A 1
H6AA H 0.3729 -0.3148 0.1830 0.064 Uiso 0.70 1 calc PR A 1
H6AB H 0.3151 -0.4095 0.0594 0.064 Uiso 0.70 1 calc PR A 1
C7A C 0.2490(4) -0.1977(11) 0.1519(6) 0.0564(15) Uani 0.70 1 d PD A 1
H7AA H 0.2188 -0.1613 0.0676 0.068 Uiso 0.70 1 calc PR A 1
H7AB H 0.2765 -0.0668 0.1911 0.068 Uiso 0.70 1 calc PR A 1
C8A C 0.3687(3) -0.6854(9) 0.2856(4) 0.0483(10) Uani 0.70 1 d PD A 1
H8AA H 0.4105 -0.5861 0.3337 0.058 Uiso 0.70 1 calc PR A 1
H8AB H 0.3508 -0.7893 0.3437 0.058 Uiso 0.70 1 calc PR A 1
C9A C 0.4093(3) -0.7996(9) 0.1945(5) 0.0460(10) Uani 0.70 1 d PD A 1
C2B C 0.1363(8) -0.113(2) 0.313(2) 0.0443(8) Uani 0.30 1 d PD A 2
H2BA H 0.0894 -0.1530 0.3571 0.053 Uiso 0.30 1 calc PR A 2
H2BB H 0.1811 -0.0408 0.3739 0.053 Uiso 0.30 1 calc PR A 2
C3B C 0.1745(4) -0.3184(12) 0.2683(8) 0.031(3) Uani 0.30 1 d PD A 2
H3B H 0.1270 -0.4026 0.2182 0.037 Uiso 0.30 1 calc PR A 2
C4B C 0.2437(5) -0.2801(12) 0.1893(8) 0.039(2) Uani 0.30 1 d PD A 2
H4BA H 0.2180 -0.2363 0.1041 0.047 Uiso 0.30 1 calc PR A 2
H4BB H 0.2851 -0.1699 0.2267 0.047 Uiso 0.30 1 calc PR A 2
C5B C 0.2859(4) -0.4989(10) 0.1906(6) 0.035(4) Uani 0.30 1 d PD A 2
H5B H 0.2484 -0.5944 0.1310 0.041 Uiso 0.30 1 calc PR A 2
C6B C 0.2879(5) -0.5829(14) 0.3227(7) 0.036(2) Uani 0.30 1 d PD A 2
H6BA H 0.2754 -0.7380 0.3212 0.043 Uiso 0.30 1 calc PR A 2
H6BB H 0.3450 -0.5587 0.3744 0.043 Uiso 0.30 1 calc PR A 2
C7B C 0.2205(5) -0.4612(15) 0.3735(8) 0.043(2) Uani 0.30 1 d PD A 2
H7BA H 0.2471 -0.3729 0.4449 0.051 Uiso 0.30 1 calc PR A 2
H7BB H 0.1795 -0.5610 0.4011 0.051 Uiso 0.30 1 calc PR A 2
C8B C 0.3755(6) -0.4913(10) 0.1558(9) 0.046(3) Uani 0.30 1 d PD A 2
H8BA H 0.3740 -0.3977 0.0829 0.055 Uiso 0.30 1 calc PR A 2
H8BB H 0.4168 -0.4298 0.2252 0.055 Uiso 0.30 1 calc PR A 2
C9B C 0.4040(6) -0.7066(12) 0.1275(11) 0.048(3) Uani 0.30 1 d PD A 2
P P 0.0000 0.3648(4) 0.5000 0.0548(5) Uani 1 2 d SD . .
F1 F 0.0945(2) 0.3972(13) 0.5560(6) 0.192(10) Uani 0.50 1 d PD B -1
F2 F -0.0945(2) 0.3321(13) 0.4440(6) 0.145(7) Uani 0.50 1 d PD B -1
F3 F 0.0161(5) 0.4498(10) 0.3761(4) 0.208(10) Uani 0.50 1 d PD B -1
F4 F -0.0162(5) 0.2796(10) 0.6238(4) 0.195(10) Uani 0.50 1 d PD B -1
F5 F 0.0198(5) 0.1382(8) 0.4615(5) 0.139(6) Uani 0.50 1 d PD B -1
F6 F -0.0196(5) 0.5913(7) 0.5385(5) 0.123(5) Uani 0.50 1 d PD B -1

loop_
_atom_site_aniso_label
_atom_site_aniso_U_11
_atom_site_aniso_U_22
_atom_site_aniso_U_33
_atom_site_aniso_U_23
_atom_site_aniso_U_13
_atom_site_aniso_U_12
Ag 0.05471(17) 0.03499(17) 0.05544(18) 0.000 0.00590(11) 0.000
N1 0.0525(15) 0.0402(15) 0.0525(15) 0.0068(12) 0.0062(11) 0.0121(12)
N2 0.0556(16) 0.059(2) 0.0666(19) -0.0148(17) 0.0238(14) 0.0081(15)
C1 0.0409(14) 0.0340(14) 0.0471(16) -0.0046(12) 0.0106(12) 0.0046(11)
C2A 0.0485(16) 0.0408(18) 0.044(2) 0.007(3) 0.0095(14) 0.010(3)
C3A 0.039(2) 0.027(2) 0.040(3) 0.003(2) 0.002(2) 0.0019(19)
C4A 0.047(2) 0.038(2) 0.043(2) 0.0071(19) 0.0178(19) 0.0034(19)
C5A 0.0371(19) 0.030(4) 0.043(3) -0.002(3) 0.0094(16) 0.0024(14)
C6A 0.061(3) 0.045(3) 0.059(3) 0.006(2) 0.027(2) 0.009(2)
C7A 0.065(3) 0.048(3) 0.063(4) 0.018(3) 0.029(3) 0.021(3)
C8A 0.050(2) 0.046(2) 0.045(2) -0.0028(19) 0.0016(19) 0.0145(19)
C9A 0.043(2) 0.039(3) 0.056(3) 0.010(2) 0.0074(19) 0.0103(18)
C2B 0.0485(16) 0.0408(18) 0.044(2) 0.007(3) 0.0095(14) 0.010(3)
C3B 0.031(4) 0.022(4) 0.035(6) 0.011(4) -0.008(4) -0.008(3)
C4B 0.047(6) 0.032(6) 0.038(6) 0.002(5) 0.007(4) -0.004(5)
C5B 0.040(5) 0.036(9) 0.027(5) 0.001(6) 0.005(4) -0.002(5)
C6B 0.046(4) 0.026(6) 0.039(4) 0.006(4) 0.014(3) 0.023(5)
C7B 0.042(5) 0.049(6) 0.041(5) 0.018(5) 0.017(4) 0.011(4)
C8B 0.056(7) 0.040(7) 0.046(6) 0.001(5) 0.025(5) -0.010(6)
C9B 0.035(5) 0.074(8) 0.036(5) -0.016(5) 0.013(4) 0.007(5)
P 0.0774(7) 0.0405(14) 0.0447(5) 0.000 0.0061(5) 0.000
F1 0.135(11) 0.119(8) 0.27(2) -0.109(13) -0.093(11) 0.057(9)
F2 0.090(7) 0.159(13) 0.178(13) -0.061(9) 0.006(7) -0.076(7)
F3 0.41(3) 0.158(17) 0.073(6) 0.049(8) 0.086(10) 0.073(16)
F4 0.149(9) 0.33(3) 0.111(10) 0.148(14) 0.027(7) -0.013(12)
F5 0.219(15) 0.085(6) 0.091(8) -0.026(4) -0.029(8) 0.049(8)
F6 0.143(11) 0.077(5) 0.125(11) -0.043(6) -0.035(8) 0.032(5)

loop_
_atom_type_symbol
_atom_type_description
_atom_type_scat_dispersion_real
_atom_type_scat_dispersion_imag
_atom_type_scat_source
C C 0.0033 0.0016 'International Tables Vol C Tables 4.2.6.8 and 6.1.1.4'
H H 0.0000 0.0000 'International Tables Vol C Tables 4.2.6.8 and 6.1.1.4'
N N 0.0061 0.0033 'International Tables Vol C Tables 4.2.6.8 and 6.1.1.4'
F F 0.0171 0.0103 'International Tables Vol C Tables 4.2.6.8 and 6.1.1.4'
P P 0.1023 0.0942 'International Tables Vol C Tables 4.2.6.8 and 6.1.1.4'
Ag Ag -0.8971 1.1015 'International Tables Vol C Tables 4.2.6.8 and 6.1.1.4'

loop_
_geom_angle_atom_site_label_1
_geom_angle_atom_site_label_2
_geom_angle_atom_site_label_3
_geom_angle
_geom_angle_site_symmetry_1
_geom_angle_site_symmetry_3
_geom_angle_publ_flag
N2 Ag N2 99.9(2) 4_565 3_465 ?
N2 Ag N1 122.31(12) 4_565 . ?
N2 Ag N1 106.51(12) 3_465 . ?
N2 Ag N1 106.51(12) 4_565 2 ?
N2 Ag N1 122.31(12) 3_465 2 ?
N1 Ag N1 100.96(16) . 2 ?
C1 N1 Ag 172.3(3) . . ?
C9A N2 C9B 46.7(6) . . ?
C9A N2 Ag 158.7(4) . 3_535 ?
C9B N2 Ag 153.8(6) . 3_535 ?
N1 C1 C2A 174.5(4) . . ?
N1 C1 C2B 177.1(6) . . ?
C1 C2A C3A 108.6(6) . . ?
C7A C3A C4A 103.3(4) . . ?
C7A C3A C2A 113.9(6) . . ?
C4A C3A C2A 114.5(6) . . ?
C5A C4A C3A 102.0(4) . . ?
C4A C5A C8A 113.3(4) . . ?
C4A C5A C6A 104.0(4) . . ?
C8A C5A C6A 112.3(4) . . ?
C7A C6A C5A 106.1(4) . . ?
C6A C7A C3A 107.1(5) . . ?
C9A C8A C5A 110.7(4) . . ?
N2 C9A C8A 170.2(5) . . ?
C1 C2B C3B 114.3(12) . . ?
C7B C3B C4B 103.0(4) . . ?
C7B C3B C2B 113.8(6) . . ?
C4B C3B C2B 114.5(6) . . ?
C5B C4B C3B 102.3(4) . . ?
C4B C5B C6B 104.5(4) . . ?
C4B C5B C8B 113.2(5) . . ?
C6B C5B C8B 112.5(4) . . ?
C7B C6B C5B 106.5(4) . . ?
C6B C7B C3B 106.8(5) . . ?
C9B C8B C5B 111.0(4) . . ?
N2 C9B C8B 174.5(9) . . ?
F3 P F4 180.0(2) . . ?
F3 P F6 90.00(12) . . ?
F4 P F6 90.04(12) . . ?
F3 P F5 90.00(12) . . ?
F4 P F5 89.96(12) . . ?
F6 P F5 179.92(19) . . ?
F3 P F2 89.96(12) . . ?
F4 P F2 90.02(12) . . ?
F6 P F2 90.05(12) . . ?
F5 P F2 90.03(12) . . ?
F3 P F1 90.07(13) . . ?
F4 P F1 89.96(12) . . ?
F6 P F1 90.00(12) . . ?
F5 P F1 89.91(12) . . ?
F2 P F1 179.93(18) . . ?

loop_
_geom_bond_atom_site_label_1
_geom_bond_atom_site_label_2
_geom_bond_distance
_geom_bond_site_symmetry_2
_geom_bond_publ_flag
Ag N2 2.273(3) 4_565 ?
Ag N2 2.273(3) 3_465 ?
Ag N1 2.294(3) . ?
Ag N1 2.294(3) 2 ?
N1 C1 1.130(5) . ?
N2 C9A 1.171(6) . ?
N2 C9B 1.181(7) . ?
N2 Ag 2.273(3) 3_535 ?
C1 C2A 1.449(13) . ?
C1 C2B 1.48(2) . ?
C2A C3A 1.542(7) . ?
C3A C7A 1.537(7) . ?
C3A C4A 1.539(6) . ?
C4A C5A 1.525(7) . ?
C5A C8A 1.541(6) . ?
C5A C6A 1.543(6) . ?
C6A C7A 1.503(7) . ?
C8A C9A 1.472(7) . ?
C2B C3B 1.542(7) . ?
C3B C7B 1.538(7) . ?
C3B C4B 1.539(6) . ?
C4B C5B 1.524(7) . ?
C5B C6B 1.540(6) . ?
C5B C8B 1.541(6) . ?
C6B C7B 1.502(7) . ?
C8B C9B 1.473(7) . ?
P F3 1.527(3) . ?
P F4 1.527(3) . ?
P F6 1.528(3) . ?
P F5 1.529(3) . ?
P F2 1.529(3) . ?
P F1 1.530(3) . ?

loop_
_geom_torsion_atom_site_label_1
_geom_torsion_atom_site_label_2
_geom_torsion_atom_site_label_3
_geom_torsion_atom_site_label_4
_geom_torsion
_geom_torsion_site_symmetry_1
_geom_torsion_site_symmetry_2
_geom_torsion_site_symmetry_3
_geom_torsion_site_symmetry_4
_geom_torsion_publ_flag
N2 Ag N1 C1 169(2) 4_565 . . . ?
N2 Ag N1 C1 55(2) 3_465 . . . ?
N1 Ag N1 C1 -74(2) 2 . . . ?
Ag N1 C1 C2A 151(5) . . . . ?
Ag N1 C1 C2B -28(16) . . . . ?
N1 C1 C2A C3A -29(6) . . . . ?
C2B C1 C2A C3A 150(6) . . . . ?
C1 C2A C3A C7A 56.9(6) . . . . ?
C1 C2A C3A C4A 175.6(5) . . . . ?
C7A C3A C4A C5A -39.8(4) . . . . ?
C2A C3A C4A C5A -164.2(5) . . . . ?
C3A C4A C5A C8A 162.2(4) . . . . ?
C3A C4A C5A C6A 40.0(4) . . . . ?
C4A C5A C6A C7A -25.0(5) . . . . ?
C8A C5A C6A C7A -147.9(5) . . . . ?
C5A C6A C7A C3A 0.0(6) . . . . ?
C4A C3A C7A C6A 24.8(6) . . . . ?
C2A C3A C7A C6A 149.6(5) . . . . ?
C4A C5A C8A C9A 173.3(4) . . . . ?
C6A C5A C8A C9A -69.3(5) . . . . ?
C9B N2 C9A C8A 31(3) . . . . ?
Ag N2 C9A C8A -162(3) 3_535 . . . ?
C5A C8A C9A N2 8(3) . . . . ?
N1 C1 C2B C3B 146(14) . . . . ?
C2A C1 C2B C3B -34(5) . . . . ?
C1 C2B C3B C7B 171.8(10) . . . . ?
C1 C2B C3B C4B 53.7(10) . . . . ?
C7B C3B C4B C5B 40.3(5) . . . . ?
C2B C3B C4B C5B 164.4(6) . . . . ?
C3B C4B C5B C6B -38.1(6) . . . . ?
C3B C4B C5B C8B -160.9(5) . . . . ?
C4B C5B C6B C7B 21.3(7) . . . . ?
C8B C5B C6B C7B 144.5(6) . . . . ?
C5B C6B C7B C3B 4.2(8) . . . . ?
C4B C3B C7B C6B -27.6(7) . . . . ?
C2B C3B C7B C6B -152.2(7) . . . . ?
C4B C5B C8B C9B -165.5(8) . . . . ?
C6B C5B C8B C9B 76.3(9) . . . . ?
C9A N2 C9B C8B 83(11) . . . . ?
Ag N2 C9B C8B -87(11) 3_535 . . . ?
C5B C8B C9B N2 -143(10) . . . . ?
